data_1573177
loop_
_publ_author_name
'Wang, Zengyuan'
'Alsup, Tyler'
'Pan, Xingming'
'Li, Lu-Lu'
'Tian, Jupeng'
'Yang, Ziyi'
'Lin, Xiaoxu'
'Xu, Hui-Min'
'Rudolf, Jeffrey D.'
'Dong, Liao-Bin'

_publ_section_title
;
 Biosynthesis of a bacterial meroterpenoid reveals a non-canonical class
 II terpene synthase
;
_journal_name_full 'Chemical Science'
_journal_paper_doi 10.1039/D4SC06010E
_journal_year 2024
_chemical_formula_sum 'C30 H51 N O5'
_chemical_formula_weight 505.71
_space_group_crystal_system orthorhombic
_space_group_IT_number 19
_space_group_name_Hall 'P 2ac 2ab'
_space_group_name_H-M_alt 'P 21 21 21'
_atom_sites_solution_hydrogens mixed
_audit_creation_method SHELXL-2018/3
_audit_update_record
;
2023-12-17 deposited with the CCDC.	2024-11-13 downloaded from the CCDC.
;
_cell_angle_alpha 90
_cell_angle_beta 90
_cell_angle_gamma 90
_cell_formula_units_Z 4
_cell_length_a 7.2412(2)
_cell_length_b 12.2368(4)
_cell_length_c 34.0916(10)
_cell_measurement_temperature 200(2)
_cell_volume 3020.83(16)
_computing_structure_refinement 'SHELXL-2018/3 (Sheldrick, 2018)'
_computing_structure_solution 'SHELXT 2018/2 (Sheldrick, 2018)'
_diffrn_ambient_temperature 200(2)
_diffrn_measured_fraction_theta_full 0.999
_diffrn_measured_fraction_theta_max 0.959
_diffrn_radiation_type CuK\a
_diffrn_radiation_wavelength 1.54184
_diffrn_reflns_av_R_equivalents 0.0398
_diffrn_reflns_av_unetI/netI 0.0360
_diffrn_reflns_Laue_measured_fraction_full 0.999
_diffrn_reflns_Laue_measured_fraction_max 0.959
_diffrn_reflns_limit_h_max 9
_diffrn_reflns_limit_h_min -7
_diffrn_reflns_limit_k_max 14
_diffrn_reflns_limit_k_min -15
_diffrn_reflns_limit_l_max 38
_diffrn_reflns_limit_l_min -42
_diffrn_reflns_number 15374
_diffrn_reflns_point_group_measured_fraction_full 0.995
_diffrn_reflns_point_group_measured_fraction_max 0.935
_diffrn_reflns_theta_full 67.684
_diffrn_reflns_theta_max 76.760
_diffrn_reflns_theta_min 2.592
_exptl_absorpt_coefficient_mu 0.586
_exptl_crystal_density_diffrn 1.112
_exptl_crystal_F_000 1112
_exptl_crystal_size_max 0.280
_exptl_crystal_size_mid 0.100
_exptl_crystal_size_min 0.026
_refine_diff_density_max 0.280
_refine_diff_density_min -0.218
_refine_diff_density_rms 0.051
_refine_ls_abs_structure_details
;
 Flack x determined using 1836 quotients [(I+)-(I-)]/[(I+)+(I-)]
 (Parsons, Flack and Wagner, Acta Cryst. B69 (2013) 249-259).
;
_refine_ls_abs_structure_Flack -0.07(13)
_refine_ls_extinction_method none
_refine_ls_goodness_of_fit_ref 1.198
_refine_ls_hydrogen_treatment mixed
_refine_ls_matrix_type full
_refine_ls_number_parameters 341
_refine_ls_number_reflns 5945
_refine_ls_number_restraints 1
_refine_ls_restrained_S_all 1.198
_refine_ls_R_factor_all 0.0773
_refine_ls_R_factor_gt 0.0701
_refine_ls_shift/su_max 0.000
_refine_ls_shift/su_mean 0.000
_refine_ls_structure_factor_coef Fsqd
_refine_ls_weighting_details 'w=1/[\s^2^(Fo^2^)+(0.0493P)^2^+2.7925P] where P=(Fo^2^+2Fc^2^)/3'
_refine_ls_weighting_scheme calc
_refine_ls_wR_factor_gt 0.1741
_refine_ls_wR_factor_ref 0.1775
_reflns_Friedel_coverage 0.707
_reflns_Friedel_fraction_full 0.989
_reflns_Friedel_fraction_max 0.904
_reflns_number_gt 5340
_reflns_number_total 5945
_reflns_threshold_expression 'I > 2\s(I)'
_cod_data_source_file d4sc06010e2.cif
_cod_data_source_block wzy-487_auto
_cod_database_code 1573177
_shelx_shelxl_version_number 2018/3
_shelx_space_group_comment
;
The symmetry employed for this shelxl refinement is uniquely defined
by the following loop, which should always be used as a source of
symmetry information in preference to the above space-group names.
They are only intended as comments.
;
_shelx_estimated_absorpt_t_min 0.853
_shelx_estimated_absorpt_t_max 0.985

loop_
_space_group_symop_operation_xyz
'x, y, z'
'-x+1/2, -y, z+1/2'
'-x, y+1/2, -z+1/2'
'x+1/2, -y+1/2, -z'

loop_
_atom_site_label
_atom_site_type_symbol
_atom_site_fract_x
_atom_site_fract_y
_atom_site_fract_z
_atom_site_U_iso_or_equiv
_atom_site_adp_type
_atom_site_occupancy
_atom_site_site_symmetry_order
_atom_site_calc_flag
_atom_site_refinement_flags_posn
_atom_site_refinement_flags_adp
_atom_site_refinement_flags_occupancy
_atom_site_disorder_assembly
_atom_site_disorder_group
O33 O 0.7886(6) 0.4585(3) 0.28892(10) 0.0522(9) Uani 1 1 d . . . . .
H33 H 0.856907 0.443580 0.269739 0.078 Uiso 1 1 calc R U . . .
O28 O 0.3208(6) 0.8456(3) 0.68509(11) 0.0550(10) Uani 1 1 d . . . . .
H28 H 0.287656 0.906314 0.694174 0.082 Uiso 1 1 calc R U . . .
O27 O 0.1734(7) 0.7749(3) 0.73713(11) 0.0617(11) Uani 1 1 d . . . . .
O24 O 0.5093(6) 0.5723(3) 0.72395(12) 0.0626(11) Uani 1 1 d . . . . .
N22 N 0.2173(6) 0.5645(3) 0.70249(11) 0.0406(9) Uani 1 1 d . . . . .
H22 H 0.110551 0.530187 0.702616 0.049 Uiso 1 1 calc R U . . .
O34 O -0.1390(7) 0.4528(4) 0.70565(15) 0.0645(12) Uani 1 1 d D . . . .
H34D H -0.222(9) 0.459(7) 0.6859(17) 0.097 Uiso 1 1 d D U . . .
C4 C 0.6469(6) 0.4450(4) 0.37409(12) 0.0328(9) Uani 1 1 d . . . . .
C1 C 0.7249(6) 0.4984(4) 0.45399(13) 0.0334(10) Uani 1 1 d . . . . .
H1 H 0.660075 0.426854 0.457207 0.040 Uiso 1 1 calc R U . . .
C3 C 0.5478(6) 0.5235(4) 0.39133(13) 0.0370(10) Uani 1 1 d . . . . .
H3 H 0.444513 0.552021 0.377521 0.044 Uiso 1 1 calc R U . . .
C2 C 0.5897(7) 0.5697(4) 0.43134(13) 0.0387(10) Uani 1 1 d . . . . .
H2A H 0.473370 0.576200 0.446432 0.046 Uiso 1 1 calc R U . . .
H2B H 0.642348 0.643932 0.428374 0.046 Uiso 1 1 calc R U . . .
C9 C 0.8202(6) 0.4008(4) 0.39269(13) 0.0348(10) Uani 1 1 d . . . . .
H9 H 0.787420 0.328163 0.404208 0.042 Uiso 1 1 calc R U . . .
C17 C 0.4098(8) 0.5331(4) 0.58482(13) 0.0436(12) Uani 1 1 d . . . . .
C14 C 0.7661(7) 0.5379(4) 0.49700(13) 0.0361(10) Uani 1 1 d . . . . .
C10 C 0.8940(6) 0.4727(4) 0.42715(13) 0.0369(10) Uani 1 1 d . . . . .
C21 C 0.2387(7) 0.6640(4) 0.67983(13) 0.0384(10) Uani 1 1 d . . . . .
H21 H 0.359664 0.660173 0.665729 0.046 Uiso 1 1 calc R U . . .
C15 C 0.5811(7) 0.5307(4) 0.51989(13) 0.0398(11) Uani 1 1 d . . . . .
H15A H 0.490020 0.577955 0.506412 0.048 Uiso 1 1 calc R U . . .
H15B H 0.535437 0.454658 0.518016 0.048 Uiso 1 1 calc R U . . .
C7 C 0.8988(7) 0.3074(4) 0.32780(14) 0.0436(12) Uani 1 1 d . . . . .
H7A H 0.998658 0.297230 0.308312 0.052 Uiso 1 1 calc R U . . .
H7B H 0.864309 0.234678 0.338170 0.052 Uiso 1 1 calc R U . . .
C18 C 0.2826(8) 0.6062(4) 0.59366(13) 0.0452(12) Uani 1 1 d . . . . .
H18 H 0.307066 0.678388 0.584860 0.054 Uiso 1 1 calc R U . . .
C26 C 0.2383(8) 0.7665(4) 0.70468(14) 0.0444(12) Uani 1 1 d . . . . .
C23 C 0.3577(8) 0.5251(4) 0.72301(14) 0.0448(12) Uani 1 1 d . . . . .
C5 C 0.5763(7) 0.3862(4) 0.33725(14) 0.0402(11) Uani 1 1 d . . . . .
C20 C 0.0851(7) 0.6740(4) 0.64905(13) 0.0426(11) Uani 1 1 d . . . . .
H20A H -0.035875 0.662849 0.661995 0.051 Uiso 1 1 calc R U . . .
H20B H 0.086456 0.748788 0.638011 0.051 Uiso 1 1 calc R U . . .
C13 C 0.9146(8) 0.4640(4) 0.51600(14) 0.0455(12) Uani 1 1 d . . . . .
H13 H 0.954219 0.500880 0.540791 0.055 Uiso 1 1 calc R U . . .
C6 C 0.7340(8) 0.3588(4) 0.30820(14) 0.0416(11) Uani 1 1 d . . . . .
H6 H 0.685505 0.306947 0.288001 0.050 Uiso 1 1 calc R U . . .
C35 C 0.4273(8) 0.4491(5) 0.31510(14) 0.0492(13) Uani 1 1 d . . . . .
H35A H 0.315288 0.453023 0.331181 0.074 Uiso 1 1 calc R U . . .
H35B H 0.399431 0.411442 0.290421 0.074 Uiso 1 1 calc R U . . .
H35C H 0.471334 0.523144 0.309468 0.074 Uiso 1 1 calc R U . . .
C16 C 0.5843(8) 0.5628(5) 0.56327(14) 0.0471(12) Uani 1 1 d . . . . .
H16A H 0.690080 0.526245 0.576142 0.057 Uiso 1 1 calc R U . . .
H16B H 0.603799 0.642698 0.565324 0.057 Uiso 1 1 calc R U . . .
C30 C 0.8289(8) 0.6580(4) 0.49931(15) 0.0451(11) Uani 1 1 d . . . . .
H30A H 0.947378 0.666362 0.485722 0.068 Uiso 1 1 calc R U . . .
H30B H 0.843149 0.679311 0.526854 0.068 Uiso 1 1 calc R U . . .
H30C H 0.736225 0.704853 0.486808 0.068 Uiso 1 1 calc R U . . .
C19 C 0.1050(8) 0.5916(5) 0.61562(14) 0.0493(13) Uani 1 1 d . . . . .
H19A H 0.099971 0.516608 0.626477 0.059 Uiso 1 1 calc R U . . .
H19B H 0.000233 0.600236 0.597234 0.059 Uiso 1 1 calc R U . . .
C31 C 0.9846(7) 0.5774(4) 0.41029(16) 0.0449(12) Uani 1 1 d . . . . .
H31A H 0.900988 0.611109 0.391189 0.067 Uiso 1 1 calc R U . . .
H31B H 1.101030 0.558241 0.397360 0.067 Uiso 1 1 calc R U . . .
H31C H 1.008910 0.629003 0.431647 0.067 Uiso 1 1 calc R U . . .
C12 C 1.0860(7) 0.4557(5) 0.48978(15) 0.0511(13) Uani 1 1 d . . . . .
H12A H 1.139741 0.529439 0.486260 0.061 Uiso 1 1 calc R U . . .
H12B H 1.179592 0.409464 0.502932 0.061 Uiso 1 1 calc R U . . .
C34 C 0.4910(9) 0.2762(5) 0.35045(16) 0.0533(14) Uani 1 1 d . . . . .
H34A H 0.583953 0.233484 0.364624 0.080 Uiso 1 1 calc R U . . .
H34B H 0.449536 0.235298 0.327368 0.080 Uiso 1 1 calc R U . . .
H34C H 0.385452 0.290330 0.367718 0.080 Uiso 1 1 calc R U . . .
C11 C 1.0420(7) 0.4074(5) 0.44977(15) 0.0454(12) Uani 1 1 d . . . . .
H11A H 0.998307 0.331361 0.453253 0.054 Uiso 1 1 calc R U . . .
H11B H 1.156517 0.405008 0.433941 0.054 Uiso 1 1 calc R U . . .
C8 C 0.9681(7) 0.3791(5) 0.36122(15) 0.0461(12) Uani 1 1 d . . . . .
H8A H 1.010255 0.449865 0.350342 0.055 Uiso 1 1 calc R U . . .
H8B H 1.075739 0.343276 0.373670 0.055 Uiso 1 1 calc R U . . .
C25 C 0.3279(9) 0.4185(4) 0.74443(16) 0.0534(14) Uani 1 1 d . . . . .
H25A H 0.409042 0.362341 0.733359 0.080 Uiso 1 1 calc R U . . .
H25B H 0.198837 0.395713 0.741519 0.080 Uiso 1 1 calc R U . . .
H25C H 0.356287 0.428301 0.772313 0.080 Uiso 1 1 calc R U . . .
C32 C 0.8498(9) 0.3490(5) 0.52727(17) 0.0584(15) Uani 1 1 d . . . . .
H32A H 0.764738 0.353672 0.549573 0.088 Uiso 1 1 calc R U . . .
H32B H 0.956788 0.304355 0.534533 0.088 Uiso 1 1 calc R U . . .
H32C H 0.786353 0.315447 0.504916 0.088 Uiso 1 1 calc R U . . .
C29 C 0.3870(13) 0.4137(6) 0.5942(2) 0.093(3) Uani 1 1 d . . . . .
H29A H 0.481030 0.391507 0.613237 0.140 Uiso 1 1 calc R U . . .
H29B H 0.401091 0.370653 0.570118 0.140 Uiso 1 1 calc R U . . .
H29C H 0.263873 0.401216 0.605243 0.140 Uiso 1 1 calc R U . . .
H34E H -0.19(2) 0.461(13) 0.722(4) 0.23(8) Uiso 1 1 d . . . . .

loop_
_atom_site_aniso_label
_atom_site_aniso_U_11
_atom_site_aniso_U_22
_atom_site_aniso_U_33
_atom_site_aniso_U_23
_atom_site_aniso_U_13
_atom_site_aniso_U_12
O33 0.073(3) 0.0414(18) 0.0418(19) -0.0005(15) 0.0207(18) 0.0064(18)
O28 0.074(3) 0.0424(19) 0.048(2) -0.0004(16) -0.0024(19) -0.008(2)
O27 0.098(3) 0.047(2) 0.040(2) -0.0062(16) 0.011(2) -0.005(2)
O24 0.065(3) 0.058(2) 0.065(3) 0.0126(19) -0.028(2) -0.008(2)
N22 0.046(2) 0.035(2) 0.041(2) -0.0030(16) -0.0073(18) 0.0035(18)
O34 0.064(3) 0.062(3) 0.067(3) 0.003(2) 0.010(2) 0.002(2)
C4 0.029(2) 0.036(2) 0.033(2) 0.0044(17) 0.0042(18) 0.0001(19)
C1 0.031(2) 0.034(2) 0.035(2) 0.0000(17) 0.0010(19) -0.0017(19)
C3 0.031(2) 0.046(3) 0.033(2) 0.0052(19) 0.0003(19) 0.009(2)
C2 0.040(3) 0.042(3) 0.034(2) 0.0018(19) 0.004(2) 0.009(2)
C9 0.032(2) 0.035(2) 0.037(2) -0.0008(18) 0.0054(19) 0.0040(19)
C17 0.057(3) 0.040(3) 0.034(2) 0.0002(19) 0.003(2) -0.005(2)
C14 0.039(2) 0.034(2) 0.035(2) -0.0016(18) -0.001(2) 0.001(2)
C10 0.034(2) 0.036(2) 0.041(2) 0.0001(19) -0.0011(19) -0.001(2)
C21 0.044(3) 0.035(2) 0.036(2) -0.0023(18) -0.002(2) 0.004(2)
C15 0.044(3) 0.038(2) 0.038(2) -0.0003(19) -0.003(2) -0.003(2)
C7 0.042(3) 0.050(3) 0.039(2) -0.005(2) 0.008(2) 0.009(2)
C18 0.063(3) 0.041(3) 0.032(2) -0.002(2) -0.004(2) -0.012(3)
C26 0.064(4) 0.034(2) 0.035(2) 0.0026(19) -0.011(3) -0.001(2)
C23 0.055(3) 0.039(3) 0.040(2) -0.004(2) -0.009(2) 0.004(2)
C5 0.041(3) 0.043(3) 0.036(2) -0.001(2) -0.001(2) 0.002(2)
C20 0.042(3) 0.049(3) 0.037(2) -0.002(2) -0.005(2) 0.002(2)
C13 0.048(3) 0.051(3) 0.038(2) -0.004(2) -0.009(2) 0.000(3)
C6 0.051(3) 0.038(2) 0.036(2) -0.0045(19) 0.003(2) -0.001(2)
C35 0.047(3) 0.062(3) 0.038(3) -0.008(2) -0.004(2) 0.000(3)
C16 0.050(3) 0.053(3) 0.038(3) -0.002(2) 0.001(2) -0.001(3)
C30 0.048(3) 0.044(3) 0.043(2) -0.008(2) 0.003(2) -0.008(2)
C19 0.050(3) 0.060(3) 0.038(3) -0.007(2) -0.006(2) -0.005(3)
C31 0.042(3) 0.041(3) 0.051(3) -0.004(2) 0.006(2) -0.006(2)
C12 0.039(3) 0.058(3) 0.056(3) -0.003(3) -0.011(2) 0.009(3)
C34 0.056(4) 0.053(3) 0.051(3) -0.004(3) 0.002(3) -0.009(3)
C11 0.032(3) 0.055(3) 0.049(3) -0.004(2) -0.004(2) 0.010(2)
C8 0.033(3) 0.060(3) 0.045(3) -0.005(2) 0.003(2) 0.007(2)
C25 0.069(4) 0.036(3) 0.055(3) 0.001(2) -0.005(3) 0.005(3)
C32 0.069(4) 0.051(3) 0.055(3) 0.008(3) -0.004(3) 0.005(3)
C29 0.118(7) 0.056(4) 0.105(6) 0.023(4) 0.047(5) 0.013(4)

loop_
_atom_type_symbol
_atom_type_description
_atom_type_scat_dispersion_real
_atom_type_scat_dispersion_imag
_atom_type_scat_source
C C 0.0181 0.0091 'International Tables Vol C Tables 4.2.6.8 and 6.1.1.4'
H H 0.0000 0.0000 'International Tables Vol C Tables 4.2.6.8 and 6.1.1.4'
N N 0.0311 0.0180 'International Tables Vol C Tables 4.2.6.8 and 6.1.1.4'
O O 0.0492 0.0322 'International Tables Vol C Tables 4.2.6.8 and 6.1.1.4'

loop_
_geom_angle_atom_site_label_1
_geom_angle_atom_site_label_2
_geom_angle_atom_site_label_3
_geom_angle
_geom_angle_site_symmetry_1
_geom_angle_site_symmetry_3
_geom_angle_publ_flag
C6 O33 H33 109.5 . . ?
C26 O28 H28 109.5 . . ?
C23 N22 C21 120.3(4) . . ?
C23 N22 H22 119.8 . . ?
C21 N22 H22 119.8 . . ?
H34D O34 H34E 104(10) . . ?
C3 C4 C9 121.4(4) . . ?
C3 C4 C5 121.3(4) . . ?
C9 C4 C5 116.9(4) . . ?
C2 C1 C10 108.9(4) . . ?
C2 C1 C14 114.8(4) . . ?
C10 C1 C14 117.4(4) . . ?
C2 C1 H1 104.8 . . ?
C10 C1 H1 104.8 . . ?
C14 C1 H1 104.8 . . ?
C4 C3 C2 124.1(4) . . ?
C4 C3 H3 118.0 . . ?
C2 C3 H3 118.0 . . ?
C3 C2 C1 111.9(4) . . ?
C3 C2 H2A 109.2 . . ?
C1 C2 H2A 109.2 . . ?
C3 C2 H2B 109.2 . . ?
C1 C2 H2B 109.2 . . ?
H2A C2 H2B 107.9 . . ?
C4 C9 C8 110.4(4) . . ?
C4 C9 C10 113.5(4) . . ?
C8 C9 C10 112.5(4) . . ?
C4 C9 H9 106.6 . . ?
C8 C9 H9 106.6 . . ?
C10 C9 H9 106.6 . . ?
C18 C17 C29 122.2(6) . . ?
C18 C17 C16 122.3(5) . . ?
C29 C17 C16 115.5(5) . . ?
C30 C14 C13 109.3(4) . . ?
C30 C14 C15 106.4(4) . . ?
C13 C14 C15 110.9(4) . . ?
C30 C14 C1 113.4(4) . . ?
C13 C14 C1 110.1(4) . . ?
C15 C14 C1 106.7(4) . . ?
C11 C10 C31 108.6(4) . . ?
C11 C10 C1 110.9(4) . . ?
C31 C10 C1 112.5(4) . . ?
C11 C10 C9 108.8(4) . . ?
C31 C10 C9 109.4(4) . . ?
C1 C10 C9 106.6(4) . . ?
N22 C21 C26 113.4(4) . . ?
N22 C21 C20 110.7(4) . . ?
C26 C21 C20 108.4(4) . . ?
N22 C21 H21 108.1 . . ?
C26 C21 H21 108.1 . . ?
C20 C21 H21 108.1 . . ?
C16 C15 C14 117.3(4) . . ?
C16 C15 H15A 108.0 . . ?
C14 C15 H15A 108.0 . . ?
C16 C15 H15B 108.0 . . ?
C14 C15 H15B 108.0 . . ?
H15A C15 H15B 107.2 . . ?
C6 C7 C8 110.7(4) . . ?
C6 C7 H7A 109.5 . . ?
C8 C7 H7A 109.5 . . ?
C6 C7 H7B 109.5 . . ?
C8 C7 H7B 109.5 . . ?
H7A C7 H7B 108.1 . . ?
C17 C18 C19 129.3(5) . . ?
C17 C18 H18 115.4 . . ?
C19 C18 H18 115.4 . . ?
O27 C26 O28 125.3(5) . . ?
O27 C26 C21 125.8(5) . . ?
O28 C26 C21 108.9(4) . . ?
O24 C23 N22 121.5(5) . . ?
O24 C23 C25 121.1(5) . . ?
N22 C23 C25 117.4(5) . . ?
C35 C5 C4 113.8(4) . . ?
C35 C5 C34 107.5(4) . . ?
C4 C5 C34 107.6(4) . . ?
C35 C5 C6 108.3(4) . . ?
C4 C5 C6 112.3(4) . . ?
C34 C5 C6 107.0(4) . . ?
C19 C20 C21 112.9(4) . . ?
C19 C20 H20A 109.0 . . ?
C21 C20 H20A 109.0 . . ?
C19 C20 H20B 109.0 . . ?
C21 C20 H20B 109.0 . . ?
H20A C20 H20B 107.8 . . ?
C32 C13 C12 109.4(5) . . ?
C32 C13 C14 115.4(5) . . ?
C12 C13 C14 110.9(4) . . ?
C32 C13 H13 106.9 . . ?
C12 C13 H13 106.9 . . ?
C14 C13 H13 106.9 . . ?
O33 C6 C7 109.8(4) . . ?
O33 C6 C5 108.1(4) . . ?
C7 C6 C5 113.0(4) . . ?
O33 C6 H6 108.6 . . ?
C7 C6 H6 108.6 . . ?
C5 C6 H6 108.6 . . ?
C5 C35 H35A 109.5 . . ?
C5 C35 H35B 109.5 . . ?
H35A C35 H35B 109.5 . . ?
C5 C35 H35C 109.5 . . ?
H35A C35 H35C 109.5 . . ?
H35B C35 H35C 109.5 . . ?
C17 C16 C15 113.4(4) . . ?
C17 C16 H16A 108.9 . . ?
C15 C16 H16A 108.9 . . ?
C17 C16 H16B 108.9 . . ?
C15 C16 H16B 108.9 . . ?
H16A C16 H16B 107.7 . . ?
C14 C30 H30A 109.5 . . ?
C14 C30 H30B 109.5 . . ?
H30A C30 H30B 109.5 . . ?
C14 C30 H30C 109.5 . . ?
H30A C30 H30C 109.5 . . ?
H30B C30 H30C 109.5 . . ?
C18 C19 C20 112.0(4) . . ?
C18 C19 H19A 109.2 . . ?
C20 C19 H19A 109.2 . . ?
C18 C19 H19B 109.2 . . ?
C20 C19 H19B 109.2 . . ?
H19A C19 H19B 107.9 . . ?
C10 C31 H31A 109.5 . . ?
C10 C31 H31B 109.5 . . ?
H31A C31 H31B 109.5 . . ?
C10 C31 H31C 109.5 . . ?
H31A C31 H31C 109.5 . . ?
H31B C31 H31C 109.5 . . ?
C11 C12 C13 112.3(4) . . ?
C11 C12 H12A 109.1 . . ?
C13 C12 H12A 109.1 . . ?
C11 C12 H12B 109.1 . . ?
C13 C12 H12B 109.1 . . ?
H12A C12 H12B 107.9 . . ?
C5 C34 H34A 109.5 . . ?
C5 C34 H34B 109.5 . . ?
H34A C34 H34B 109.5 . . ?
C5 C34 H34C 109.5 . . ?
H34A C34 H34C 109.5 . . ?
H34B C34 H34C 109.5 . . ?
C12 C11 C10 113.1(4) . . ?
C12 C11 H11A 109.0 . . ?
C10 C11 H11A 109.0 . . ?
C12 C11 H11B 109.0 . . ?
C10 C11 H11B 109.0 . . ?
H11A C11 H11B 107.8 . . ?
C7 C8 C9 113.0(4) . . ?
C7 C8 H8A 109.0 . . ?
C9 C8 H8A 109.0 . . ?
C7 C8 H8B 109.0 . . ?
C9 C8 H8B 109.0 . . ?
H8A C8 H8B 107.8 . . ?
C23 C25 H25A 109.5 . . ?
C23 C25 H25B 109.5 . . ?
H25A C25 H25B 109.5 . . ?
C23 C25 H25C 109.5 . . ?
H25A C25 H25C 109.5 . . ?
H25B C25 H25C 109.5 . . ?
C13 C32 H32A 109.5 . . ?
C13 C32 H32B 109.5 . . ?
H32A C32 H32B 109.5 . . ?
C13 C32 H32C 109.5 . . ?
H32A C32 H32C 109.5 . . ?
H32B C32 H32C 109.5 . . ?
C17 C29 H29A 109.5 . . ?
C17 C29 H29B 109.5 . . ?
H29A C29 H29B 109.5 . . ?
C17 C29 H29C 109.5 . . ?
H29A C29 H29C 109.5 . . ?
H29B C29 H29C 109.5 . . ?

loop_
_geom_bond_atom_site_label_1
_geom_bond_atom_site_label_2
_geom_bond_distance
_geom_bond_site_symmetry_2
_geom_bond_publ_flag
O33 C6 1.441(6) . ?
O33 H33 0.8400 . ?
O28 C26 1.319(6) . ?
O28 H28 0.8400 . ?
O27 C26 1.206(6) . ?
O24 C23 1.241(7) . ?
N22 C23 1.325(6) . ?
N22 C21 1.450(6) . ?
N22 H22 0.8800 . ?
O34 H34D 0.91(3) . ?
O34 H34E 0.66(14) . ?
C4 C3 1.336(6) . ?
C4 C9 1.507(6) . ?
C4 C5 1.535(6) . ?
C1 C2 1.522(6) . ?
C1 C10 1.561(6) . ?
C1 C14 1.572(6) . ?
C1 H1 1.0000 . ?
C3 C2 1.507(6) . ?
C3 H3 0.9500 . ?
C2 H2A 0.9900 . ?
C2 H2B 0.9900 . ?
C9 C8 1.539(6) . ?
C9 C10 1.562(6) . ?
C9 H9 1.0000 . ?
C17 C18 1.319(7) . ?
C17 C29 1.505(8) . ?
C17 C16 1.506(7) . ?
C14 C30 1.541(6) . ?
C14 C13 1.546(7) . ?
C14 C15 1.553(7) . ?
C10 C11 1.543(7) . ?
C10 C31 1.550(7) . ?
C21 C26 1.513(6) . ?
C21 C20 1.534(7) . ?
C21 H21 1.0000 . ?
C15 C16 1.530(7) . ?
C15 H15A 0.9900 . ?
C15 H15B 0.9900 . ?
C7 C6 1.505(7) . ?
C7 C8 1.523(7) . ?
C7 H7A 0.9900 . ?
C7 H7B 0.9900 . ?
C18 C19 1.499(8) . ?
C18 H18 0.9500 . ?
C23 C25 1.510(7) . ?
C5 C35 1.526(7) . ?
C5 C34 1.547(7) . ?
C5 C6 1.548(7) . ?
C20 C19 1.528(7) . ?
C20 H20A 0.9900 . ?
C20 H20B 0.9900 . ?
C13 C32 1.533(8) . ?
C13 C12 1.533(8) . ?
C13 H13 1.0000 . ?
C6 H6 1.0000 . ?
C35 H35A 0.9800 . ?
C35 H35B 0.9800 . ?
C35 H35C 0.9800 . ?
C16 H16A 0.9900 . ?
C16 H16B 0.9900 . ?
C30 H30A 0.9800 . ?
C30 H30B 0.9800 . ?
C30 H30C 0.9800 . ?
C19 H19A 0.9900 . ?
C19 H19B 0.9900 . ?
C31 H31A 0.9800 . ?
C31 H31B 0.9800 . ?
C31 H31C 0.9800 . ?
C12 C11 1.520(7) . ?
C12 H12A 0.9900 . ?
C12 H12B 0.9900 . ?
C34 H34A 0.9800 . ?
C34 H34B 0.9800 . ?
C34 H34C 0.9800 . ?
C11 H11A 0.9900 . ?
C11 H11B 0.9900 . ?
C8 H8A 0.9900 . ?
C8 H8B 0.9900 . ?
C25 H25A 0.9800 . ?
C25 H25B 0.9800 . ?
C25 H25C 0.9800 . ?
C32 H32A 0.9800 . ?
C32 H32B 0.9800 . ?
C32 H32C 0.9800 . ?
C29 H29A 0.9800 . ?
C29 H29B 0.9800 . ?
C29 H29C 0.9800 . ?

loop_
_geom_torsion_atom_site_label_1
_geom_torsion_atom_site_label_2
_geom_torsion_atom_site_label_3
_geom_torsion_atom_site_label_4
_geom_torsion
_geom_torsion_site_symmetry_1
_geom_torsion_site_symmetry_2
_geom_torsion_site_symmetry_3
_geom_torsion_site_symmetry_4
_geom_torsion_publ_flag
C9 C4 C3 C2 -4.3(7) . . . . ?
C5 C4 C3 C2 167.9(4) . . . . ?
C4 C3 C2 C1 -14.5(7) . . . . ?
C10 C1 C2 C3 49.6(5) . . . . ?
C14 C1 C2 C3 -176.5(4) . . . . ?
C3 C4 C9 C8 -141.1(5) . . . . ?
C5 C4 C9 C8 46.3(5) . . . . ?
C3 C4 C9 C10 -13.7(6) . . . . ?
C5 C4 C9 C10 173.7(4) . . . . ?
C2 C1 C14 C30 -53.4(5) . . . . ?
C10 C1 C14 C30 76.4(5) . . . . ?
C2 C1 C14 C13 -176.2(4) . . . . ?
C10 C1 C14 C13 -46.4(5) . . . . ?
C2 C1 C14 C15 63.5(5) . . . . ?
C10 C1 C14 C15 -166.7(4) . . . . ?
C2 C1 C10 C11 175.9(4) . . . . ?
C14 C1 C10 C11 43.4(5) . . . . ?
C2 C1 C10 C31 54.1(5) . . . . ?
C14 C1 C10 C31 -78.5(5) . . . . ?
C2 C1 C10 C9 -65.8(5) . . . . ?
C14 C1 C10 C9 161.6(4) . . . . ?
C4 C9 C10 C11 167.1(4) . . . . ?
C8 C9 C10 C11 -66.6(5) . . . . ?
C4 C9 C10 C31 -74.4(5) . . . . ?
C8 C9 C10 C31 51.9(5) . . . . ?
C4 C9 C10 C1 47.5(5) . . . . ?
C8 C9 C10 C1 173.8(4) . . . . ?
C23 N22 C21 C26 -75.9(6) . . . . ?
C23 N22 C21 C20 162.0(4) . . . . ?
C30 C14 C15 C16 -59.9(5) . . . . ?
C13 C14 C15 C16 58.9(6) . . . . ?
C1 C14 C15 C16 178.8(4) . . . . ?
C29 C17 C18 C19 4.2(9) . . . . ?
C16 C17 C18 C19 -178.3(5) . . . . ?
N22 C21 C26 O27 -21.9(8) . . . . ?
C20 C21 C26 O27 101.5(6) . . . . ?
N22 C21 C26 O28 158.1(5) . . . . ?
C20 C21 C26 O28 -78.5(5) . . . . ?
C21 N22 C23 O24 1.1(7) . . . . ?
C21 N22 C23 C25 -177.3(4) . . . . ?
C3 C4 C5 C35 20.1(6) . . . . ?
C9 C4 C5 C35 -167.4(4) . . . . ?
C3 C4 C5 C34 -98.9(5) . . . . ?
C9 C4 C5 C34 73.7(5) . . . . ?
C3 C4 C5 C6 143.6(4) . . . . ?
C9 C4 C5 C6 -43.9(5) . . . . ?
N22 C21 C20 C19 -70.8(5) . . . . ?
C26 C21 C20 C19 164.3(4) . . . . ?
C30 C14 C13 C32 162.2(4) . . . . ?
C15 C14 C13 C32 45.2(6) . . . . ?
C1 C14 C13 C32 -72.6(5) . . . . ?
C30 C14 C13 C12 -72.6(5) . . . . ?
C15 C14 C13 C12 170.4(4) . . . . ?
C1 C14 C13 C12 52.6(5) . . . . ?
C8 C7 C6 O33 66.1(5) . . . . ?
C8 C7 C6 C5 -54.7(6) . . . . ?
C35 C5 C6 O33 51.9(5) . . . . ?
C4 C5 C6 O33 -74.6(5) . . . . ?
C34 C5 C6 O33 167.5(4) . . . . ?
C35 C5 C6 C7 173.6(4) . . . . ?
C4 C5 C6 C7 47.1(5) . . . . ?
C34 C5 C6 C7 -70.8(5) . . . . ?
C18 C17 C16 C15 -102.9(6) . . . . ?
C29 C17 C16 C15 74.8(7) . . . . ?
C14 C15 C16 C17 -168.9(4) . . . . ?
C17 C18 C19 C20 128.5(6) . . . . ?
C21 C20 C19 C18 -60.7(6) . . . . ?
C32 C13 C12 C11 68.3(6) . . . . ?
C14 C13 C12 C11 -60.2(6) . . . . ?
C13 C12 C11 C10 57.7(6) . . . . ?
C31 C10 C11 C12 76.5(5) . . . . ?
C1 C10 C11 C12 -47.6(6) . . . . ?
C9 C10 C11 C12 -164.5(4) . . . . ?
C6 C7 C8 C9 58.3(6) . . . . ?
C4 C9 C8 C7 -53.0(6) . . . . ?
C10 C9 C8 C7 179.0(4) . . . . ?
